data_7244210
loop_
_publ_author_name
'Shircliff, Anthony D.'
'Allbritton, Elisabeth M. A.'
'Davilla, Dustin J.'
'Gorbet, Michael-Joseph'
'Jones, Donald G.'
'Tresp, David S.'
'Allen, Michael B.'
'Shrestha, Alina'
'Burgess, Gwendolyn E.'
'Eze, John I.'
'Fernandez, Andrea T.'
'Ramirez, Daniel'
'Shoff, Kody J.'
'Crispin, Garet G.'
'Crone, Sarah B.'
'Flinn, Michael'
'Tran, Tien'
'Bryce, Darby S.'
'Bond, Abbagale L.'
'Shockey, Dylan W.'
'Oliver, Allen G.'
'Krause, Jeanette A.'
'Prior, Timothy J.'
'Hubin, Timothy J.'

_publ_section_title
;
 Expanding and quantifying the crystal chemistry of the flexible ligand
 15aneN5
;
_journal_issue 6
_journal_name_full CrystEngComm
_journal_page_first 1218
_journal_page_last 1236
_journal_paper_doi 10.1039/D1CE01534F
_journal_volume 24
_journal_year 2022
_chemical_formula_moiety 'C10 H25 Cl Cr N5, Cl, 1(F6 P)'
_chemical_formula_sum 'C10 H25 Cl2 Cr F6 N5 P'
_chemical_formula_weight 483.22
_space_group_crystal_system triclinic
_space_group_IT_number 2
_space_group_name_Hall '-P 1'
_space_group_name_H-M_alt 'P -1'
_atom_sites_solution_hydrogens geom
_atom_sites_solution_primary dual
_audit_creation_date 2021-07-22
_audit_creation_method
;
Olex2 1.3
(compiled 2020.11.12 svn.r5f609507 for OlexSys, GUI svn.r6272)
;
_audit_update_record
;
2021-08-04 deposited with the CCDC.	2022-01-04 downloaded from the CCDC.
;
_cell_angle_alpha 97.589(3)
_cell_angle_beta 93.469(2)
_cell_angle_gamma 96.344(2)
_cell_formula_units_Z 4
_cell_length_a 9.0957(8)
_cell_length_b 9.2333(9)
_cell_length_c 22.464(2)
_cell_measurement_reflns_used 9869
_cell_measurement_temperature 150.0
_cell_measurement_theta_max 31.053
_cell_measurement_theta_min 2.444
_cell_volume 1853.2(3)
_computing_cell_refinement 'Bruker SAINT v8.37A'
_computing_data_collection 'Bruker APEX3 v2016.1.0'
_computing_data_reduction 'Bruker SAINT v8.37A'
_computing_molecular_graphics 'Olex2 1.3 (Dolomanov et al., 2009)'
_computing_publication_material 'Olex2 1.3 (Dolomanov et al., 2009)'
_computing_structure_refinement 'SHELXL 2018/3 (Sheldrick, 2015)'
_computing_structure_solution 'SHELXT 2014/5 (Sheldrick, 2014)'
_diffrn_ambient_temperature 150.0
_diffrn_measured_fraction_theta_full 1.000
_diffrn_measured_fraction_theta_max 0.997
_diffrn_measurement_device_type 'Bruker PHOTON100 CMOS'
_diffrn_measurement_method 'omega-phi scans'
_diffrn_radiation_monochromator 'Si-<111> channel cut crystal'
_diffrn_radiation_type synchrotron
_diffrn_radiation_wavelength 0.7749
_diffrn_reflns_av_R_equivalents 0.0462
_diffrn_reflns_av_unetI/netI 0.0437
_diffrn_reflns_Laue_measured_fraction_full 1.000
_diffrn_reflns_Laue_measured_fraction_max 0.997
_diffrn_reflns_limit_h_max 12
_diffrn_reflns_limit_h_min -12
_diffrn_reflns_limit_k_max 12
_diffrn_reflns_limit_k_min -12
_diffrn_reflns_limit_l_max 29
_diffrn_reflns_limit_l_min -29
_diffrn_reflns_number 36477
_diffrn_reflns_point_group_measured_fraction_full 1.000
_diffrn_reflns_point_group_measured_fraction_max 0.997
_diffrn_reflns_theta_full 27.706
_diffrn_reflns_theta_max 31.094
_diffrn_reflns_theta_min 2.444
_diffrn_source synchrotron
_exptl_absorpt_coefficient_mu 1.334
_exptl_absorpt_correction_T_max 0.9281
_exptl_absorpt_correction_T_min 0.8161
_exptl_absorpt_correction_type multi-scan
_exptl_absorpt_process_details 'SADABS-2014/5  0.8161  0.9281'
_exptl_crystal_colour pink
_exptl_crystal_colour_primary pink
_exptl_crystal_density_diffrn 1.732
_exptl_crystal_description block
_exptl_crystal_F_000 988
_exptl_crystal_size_max 0.04
_exptl_crystal_size_mid 0.025
_exptl_crystal_size_min 0.015
_refine_diff_density_max 0.787
_refine_diff_density_min -0.465
_refine_diff_density_rms 0.083
_refine_ls_extinction_method none
_refine_ls_goodness_of_fit_ref 1.050
_refine_ls_hydrogen_treatment constr
_refine_ls_matrix_type full
_refine_ls_number_parameters 497
_refine_ls_number_reflns 9167
_refine_ls_number_restraints 205
_refine_ls_restrained_S_all 1.091
_refine_ls_R_factor_all 0.0611
_refine_ls_R_factor_gt 0.0453
_refine_ls_shift/su_max 0.001
_refine_ls_shift/su_mean 0.000
_refine_ls_structure_factor_coef Fsqd
_refine_ls_weighting_details 'w=1/[\s^2^(Fo^2^)+(0.0438P)^2^+2.3863P] where P=(Fo^2^+2Fc^2^)/3'
_refine_ls_weighting_scheme calc
_refine_ls_wR_factor_gt 0.1058
_refine_ls_wR_factor_ref 0.1122
_reflns_Friedel_coverage 0.000
_reflns_number_gt 7339
_reflns_number_total 9167
_reflns_threshold_expression 'I > 2\s(I)'
_cod_data_source_file d1ce01534f2.cif
_cod_data_source_block dgj07bp-1
_cod_depositor_comments 'Adding full bibliography for 7244202--7244217.cif.'
_cod_database_code 7244210
_shelx_shelxl_version_number 2018/3
_shelx_space_group_comment
;
The symmetry employed for this shelxl refinement is uniquely defined
by the following loop, which should always be used as a source of
symmetry information in preference to the above space-group names.
They are only intended as comments.
;
_shelx_estimated_absorpt_t_max 0.980
_shelx_estimated_absorpt_t_min 0.949
_olex2_refinement_description
;
1. Restrained distances
 P2-F6 \\sim P2-F6A
 with sigma of 0.02
 P2-F9 \\sim P2-F9A
 with sigma of 0.02
 P2-F10 \\sim P2-F10A
 with sigma of 0.02
 P2-F11 \\sim P2-F11A
 with sigma of 0.02
 P2-F12 \\sim P2-F12A
 with sigma of 0.02
 P2-F9 \\sim P2-F12 \\sim P2-F10A \\sim P2-F10 \\sim P2-F8 \\sim P2-F6A \\sim
P2-F6 \\sim P2-F11 \\sim P2-F9A
 \\sim P2-F11A \\sim P2-F12A
 with sigma of 0.02
 F9-F12 \\sim F9-F10 \\sim F9-F6 \\sim F12-F10 \\sim F12-F6 \\sim F12-F11 \\sim
F10A-F9A \\sim F10A-F11A ~
 F10A-F12A \\sim F10-F11 \\sim F6A-F9A \\sim F6A-F11A \\sim F6A-F12A \\sim
F6-F11 \\sim F9A-F12A \\sim F11A-
 F12A
 with sigma of 0.04
2. Uiso/Uaniso restraints and constraints
F12A \\sim F12: within 2A with sigma of 0.04 and sigma for terminal atoms of
0.08 within 2A
F11A \\sim F11: within 2A with sigma of 0.0125 and sigma for terminal atoms of
0.04 within 2A
F9A \\sim F9: within 2A with sigma of 0.04 and sigma for terminal atoms of 0.08
within 2A
F10 \\sim F10A: within 2A with sigma of 0.04 and sigma for terminal atoms of
0.08 within 2A
F6A \\sim F6: within 2A with sigma of 0.04 and sigma for terminal atoms of 0.08
within 2A
3. Others
 Sof(F6A)=Sof(F11A)=Sof(F9A)=Sof(F10A)=Sof(F12A)=1-FVAR(1)
 Sof(F6)=Sof(F9)=Sof(F10)=Sof(F11)=Sof(F12)=FVAR(1)
4.a Ternary CH refined with riding coordinates:
 N1(H1), N2(H2), N3(H3), N4(H4), N5(H5), N6(H6), N7(H7), N8(H8), N9(H9),
 N10(H10)
4.b Secondary CH2 refined with riding coordinates:
 C1(H1A,H1B), C2(H2A,H2B), C3(H3A,H3B), C4(H4A,H4B), C5(H5A,H5B), C6(H6A,H6B),
 C7(H7A,H7B), C8(H8A,H8B), C9(H9A,H9B), C10(H10A,H10B), C11(H11A,H11B),
 C12(H12A,H12B), C13(H13A,H13B), C14(H14A,H14B), C15(H15A,H15B), C16(H16A,H16B),
  C17(H17A,H17B), C18(H18A,H18B), C19(H19A,H19B), C20(H20A,H20B)
;
_olex2_submission_special_instructions 'No special instructions were received'

loop_
_space_group_symop_operation_xyz
'x, y, z'
'-x, -y, -z'

loop_
_atom_site_label
_atom_site_type_symbol
_atom_site_fract_x
_atom_site_fract_y
_atom_site_fract_z
_atom_site_U_iso_or_equiv
_atom_site_adp_type
_atom_site_occupancy
_atom_site_site_symmetry_order
_atom_site_calc_flag
_atom_site_refinement_flags_posn
_atom_site_refinement_flags_adp
_atom_site_refinement_flags_occupancy
_atom_site_disorder_assembly
_atom_site_disorder_group
Cr1 Cr 0.92374(4) 0.74461(4) 0.88563(2) 0.01783(10) Uani 1 1 d . . . . .
Cl1 Cl 1.04373(8) 0.76866(8) 0.98062(3) 0.02797(16) Uani 1 1 d . . . . .
N1 N 0.8494(3) 0.7563(3) 0.79557(11) 0.0263(5) Uani 1 1 d . . . . .
H1 H 0.757327 0.685515 0.784892 0.032 Uiso 1 1 calc R U . . .
N2 N 0.8789(3) 0.9644(3) 0.89714(11) 0.0256(5) Uani 1 1 d . . . . .
H2 H 0.955136 1.023527 0.927334 0.031 Uiso 1 1 calc R U . . .
N3 N 0.7239(3) 0.7119(3) 0.92300(11) 0.0238(5) Uani 1 1 d . . . . .
H3 H 0.745813 0.730742 0.967695 0.029 Uiso 1 1 calc R U . . .
N4 N 0.9020(3) 0.5191(2) 0.87420(11) 0.0233(5) Uani 1 1 d . . . . .
H4 H 0.864987 0.483040 0.831405 0.028 Uiso 1 1 calc R U . . .
N5 N 1.1255(3) 0.7159(3) 0.84722(12) 0.0309(6) Uani 1 1 d . . . . .
H5 H 1.208006 0.779033 0.872981 0.037 Uiso 1 1 calc R U . . .
C1 C 0.8115(4) 0.9081(3) 0.78913(14) 0.0332(7) Uani 1 1 d . . . . .
H1A H 0.703168 0.909891 0.790830 0.040 Uiso 1 1 calc R U . . .
H1B H 0.838986 0.933691 0.749515 0.040 Uiso 1 1 calc R U . . .
C2 C 0.8924(4) 1.0198(3) 0.83854(15) 0.0336(7) Uani 1 1 d . . . . .
H2A H 0.998379 1.037678 0.830720 0.040 Uiso 1 1 calc R U . . .
H2B H 0.849632 1.114046 0.839559 0.040 Uiso 1 1 calc R U . . .
C3 C 0.7284(3) 0.9720(3) 0.92082(14) 0.0301(7) Uani 1 1 d . . . . .
H3A H 0.678895 1.047442 0.902453 0.036 Uiso 1 1 calc R U . . .
H3B H 0.740296 1.002643 0.964935 0.036 Uiso 1 1 calc R U . . .
C4 C 0.6310(3) 0.8253(3) 0.90720(13) 0.0264(6) Uani 1 1 d . . . . .
H4A H 0.543659 0.825775 0.931419 0.032 Uiso 1 1 calc R U . . .
H4B H 0.595871 0.805355 0.864003 0.032 Uiso 1 1 calc R U . . .
C5 C 0.6610(3) 0.5557(3) 0.90791(14) 0.0276(6) Uani 1 1 d . . . . .
H5A H 0.613195 0.536719 0.866405 0.033 Uiso 1 1 calc R U . . .
H5B H 0.585878 0.530137 0.936099 0.033 Uiso 1 1 calc R U . . .
C6 C 0.7885(3) 0.4657(3) 0.91325(14) 0.0286(6) Uani 1 1 d . . . . .
H6A H 0.830358 0.477776 0.955569 0.034 Uiso 1 1 calc R U . . .
H6B H 0.754287 0.360079 0.900128 0.034 Uiso 1 1 calc R U . . .
C7 C 1.0520(3) 0.4746(3) 0.88379(15) 0.0323(7) Uani 1 1 d . . . . .
H7A H 1.049520 0.366971 0.872497 0.039 Uiso 1 1 calc R U . . .
H7B H 1.088897 0.500564 0.926663 0.039 Uiso 1 1 calc R U . . .
C8 C 1.1521(4) 0.5562(4) 0.84439(16) 0.0380(8) Uani 1 1 d . . . . .
H8A H 1.256993 0.551171 0.857654 0.046 Uiso 1 1 calc R U . . .
H8B H 1.134110 0.507480 0.802189 0.046 Uiso 1 1 calc R U . . .
C9 C 1.1179(4) 0.7627(4) 0.78579(15) 0.0384(8) Uani 1 1 d . . . . .
H9A H 1.194490 0.720416 0.761710 0.046 Uiso 1 1 calc R U . . .
H9B H 1.135993 0.871242 0.789162 0.046 Uiso 1 1 calc R U . . .
C10 C 0.9654(4) 0.7082(4) 0.75565(14) 0.0355(7) Uani 1 1 d . . . . .
H10A H 0.953475 0.747725 0.716993 0.043 Uiso 1 1 calc R U . . .
H10B H 0.953594 0.599446 0.746952 0.043 Uiso 1 1 calc R U . . .
Cr2 Cr 0.46464(4) 0.24149(4) 0.61297(2) 0.01590(10) Uani 1 1 d . . . . .
Cl2 Cl 0.44596(8) 0.19925(8) 0.50913(3) 0.02582(15) Uani 1 1 d . . . . .
N6 N 0.4403(3) 0.2429(3) 0.70544(10) 0.0269(5) Uani 1 1 d . . . . .
H6 H 0.515662 0.321330 0.727846 0.032 Uiso 1 1 calc R U . . .
N7 N 0.2375(2) 0.2638(3) 0.60971(11) 0.0259(5) Uani 1 1 d . . . . .
H7 H 0.185592 0.194234 0.575002 0.031 Uiso 1 1 calc R U . . .
N8 N 0.4817(2) 0.4656(2) 0.61932(10) 0.0211(5) Uani 1 1 d . . . . .
H8 H 0.468043 0.503975 0.662134 0.025 Uiso 1 1 calc R U . . .
N9 N 0.6898(2) 0.2814(3) 0.61674(10) 0.0230(5) Uani 1 1 d . . . . .
H9 H 0.728782 0.307671 0.659853 0.028 Uiso 1 1 calc R U . . .
N10 N 0.5084(3) 0.0256(3) 0.61799(10) 0.0250(5) Uani 1 1 d . . . . .
H10 H 0.462867 -0.039511 0.580851 0.030 Uiso 1 1 calc R U . . .
C11 C 0.2907(4) 0.2848(4) 0.71807(15) 0.0368(7) Uani 1 1 d . . . . .
H11A H 0.295114 0.393341 0.724755 0.044 Uiso 1 1 calc R U . . .
H11B H 0.259682 0.247211 0.755233 0.044 Uiso 1 1 calc R U . . .
C12 C 0.1794(4) 0.2231(4) 0.66682(15) 0.0382(8) Uani 1 1 d . . . . .
H12A H 0.161589 0.114721 0.664362 0.046 Uiso 1 1 calc R U . . .
H12B H 0.084196 0.263329 0.673185 0.046 Uiso 1 1 calc R U . . .
C13 C 0.2151(3) 0.4174(4) 0.60068(16) 0.0370(7) Uani 1 1 d . . . . .
H13A H 0.185282 0.469911 0.638545 0.044 Uiso 1 1 calc R U . . .
H13B H 0.133420 0.414312 0.569160 0.044 Uiso 1 1 calc R U . . .
C14 C 0.3546(3) 0.5022(3) 0.58220(14) 0.0282(6) Uani 1 1 d . . . . .
H14A H 0.366572 0.473262 0.538896 0.034 Uiso 1 1 calc R U . . .
H14B H 0.348104 0.609375 0.589305 0.034 Uiso 1 1 calc R U . . .
C15 C 0.6321(3) 0.5295(3) 0.60614(14) 0.0278(6) Uani 1 1 d . . . . .
H15A H 0.682040 0.590240 0.642957 0.033 Uiso 1 1 calc R U . . .
H15B H 0.622221 0.594381 0.574730 0.033 Uiso 1 1 calc R U . . .
C16 C 0.7266(3) 0.4097(3) 0.58471(15) 0.0305(7) Uani 1 1 d . . . . .
H16A H 0.706804 0.379943 0.540721 0.037 Uiso 1 1 calc R U . . .
H16B H 0.833126 0.447088 0.593117 0.037 Uiso 1 1 calc R U . . .
C17 C 0.7463(3) 0.1424(3) 0.59127(14) 0.0305(7) Uani 1 1 d . . . . .
H17A H 0.855480 0.150781 0.598910 0.037 Uiso 1 1 calc R U . . .
H17B H 0.721210 0.121652 0.547243 0.037 Uiso 1 1 calc R U . . .
C18 C 0.6732(3) 0.0215(3) 0.62194(14) 0.0305(7) Uani 1 1 d . . . . .
H18A H 0.696100 -0.075060 0.602335 0.037 Uiso 1 1 calc R U . . .
H18B H 0.711774 0.034304 0.664707 0.037 Uiso 1 1 calc R U . . .
C19 C 0.4404(4) -0.0238(3) 0.67135(14) 0.0331(7) Uani 1 1 d . . . . .
H19A H 0.482360 -0.112670 0.681516 0.040 Uiso 1 1 calc R U . . .
H19B H 0.331944 -0.048887 0.662446 0.040 Uiso 1 1 calc R U . . .
C20 C 0.4719(4) 0.0989(4) 0.72389(13) 0.0335(7) Uani 1 1 d . . . . .
H20A H 0.409556 0.075928 0.756854 0.040 Uiso 1 1 calc R U . . .
H20B H 0.577153 0.106276 0.739223 0.040 Uiso 1 1 calc R U . . .
Cl3 Cl 0.83130(9) 0.31609(8) 0.75043(3) 0.03578(18) Uani 1 1 d . . . . .
Cl4 Cl 0.50865(8) 0.62761(9) 0.75405(3) 0.03313(17) Uani 1 1 d . . . . .
P1 P 0.35057(8) 1.16297(9) 0.90301(3) 0.02755(17) Uani 1 1 d . . . . .
F1 F 0.2378(2) 1.1834(3) 0.84876(9) 0.0511(6) Uani 1 1 d . . . . .
F2 F 0.3721(3) 1.0053(2) 0.86750(11) 0.0582(6) Uani 1 1 d . . . . .
F3 F 0.4850(2) 1.2321(3) 0.87139(10) 0.0572(6) Uani 1 1 d . . . . .
F4 F 0.4568(3) 1.1341(3) 0.95731(10) 0.0672(8) Uani 1 1 d . . . . .
F5 F 0.3255(3) 1.3179(3) 0.93840(11) 0.0661(7) Uani 1 1 d . . . . .
F7 F 0.2114(3) 1.0902(3) 0.93412(12) 0.0727(8) Uani 1 1 d . . . . .
P2 P 0.04146(8) -0.20018(9) 0.56976(4) 0.03120(19) Uani 1 1 d D . . . .
F8 F 0.1256(3) -0.2464(3) 0.62748(10) 0.0600(6) Uani 1 1 d D . . . .
F6 F 0.1753(8) -0.0743(7) 0.5651(3) 0.0310(16) Uani 0.49(2) 1 d D U P A 1
F9 F 0.1027(11) -0.3118(10) 0.5251(4) 0.0471(19) Uani 0.49(2) 1 d D U P A 1
F10 F -0.0901(12) -0.3146(10) 0.5837(6) 0.059(3) Uani 0.49(2) 1 d D U P A 1
F11 F -0.0170(7) -0.0835(9) 0.6240(4) 0.049(2) Uani 0.49(2) 1 d D U P A 1
F12 F -0.0615(10) -0.1396(9) 0.5245(5) 0.055(2) Uani 0.49(2) 1 d D U P A 1
F6A F 0.2059(8) -0.140(2) 0.5548(4) 0.067(4) Uani 0.51(2) 1 d D U P A 2
F11A F 0.0132(13) -0.0477(9) 0.5972(9) 0.101(4) Uani 0.51(2) 1 d D U P A 2
F9A F 0.0710(14) -0.3587(13) 0.5339(5) 0.066(3) Uani 0.51(2) 1 d D U P A 2
F10A F -0.1198(9) -0.2693(15) 0.5777(7) 0.074(3) Uani 0.51(2) 1 d D U P A 2
F12A F -0.0136(12) -0.1698(11) 0.5007(5) 0.059(3) Uani 0.51(2) 1 d D U P A 2

loop_
_atom_site_aniso_label
_atom_site_aniso_U_11
_atom_site_aniso_U_22
_atom_site_aniso_U_33
_atom_site_aniso_U_23
_atom_site_aniso_U_13
_atom_site_aniso_U_12
Cr1 0.0178(2) 0.0168(2) 0.0181(2) -0.00046(15) -0.00109(15) 0.00347(15)
Cl1 0.0309(4) 0.0253(3) 0.0254(3) -0.0015(3) -0.0075(3) 0.0045(3)
N1 0.0266(12) 0.0279(13) 0.0230(12) 0.0037(10) -0.0015(9) -0.0012(10)
N2 0.0251(12) 0.0197(11) 0.0311(13) 0.0016(10) -0.0033(10) 0.0033(9)
N3 0.0230(11) 0.0239(12) 0.0239(12) -0.0001(9) 0.0007(9) 0.0045(9)
N4 0.0263(12) 0.0169(11) 0.0259(12) -0.0007(9) -0.0025(9) 0.0056(9)
N5 0.0246(12) 0.0339(14) 0.0335(14) 0.0006(11) 0.0050(10) 0.0037(10)
C1 0.0371(17) 0.0334(17) 0.0297(16) 0.0114(13) -0.0036(13) 0.0020(13)
C2 0.0340(17) 0.0271(15) 0.0401(18) 0.0115(13) -0.0043(13) 0.0012(13)
C3 0.0278(15) 0.0252(14) 0.0357(17) -0.0056(12) -0.0012(12) 0.0103(12)
C4 0.0232(14) 0.0291(15) 0.0262(14) -0.0014(12) 0.0010(11) 0.0069(11)
C5 0.0276(14) 0.0255(14) 0.0284(15) 0.0051(12) 0.0007(12) -0.0032(11)
C6 0.0347(16) 0.0220(14) 0.0287(15) 0.0062(12) -0.0011(12) 0.0000(12)
C7 0.0311(16) 0.0222(14) 0.0427(18) -0.0019(13) -0.0054(13) 0.0112(12)
C8 0.0275(16) 0.0371(18) 0.050(2) -0.0031(15) 0.0064(14) 0.0147(13)
C9 0.0348(17) 0.0448(19) 0.0364(18) 0.0056(15) 0.0135(14) 0.0024(14)
C10 0.0409(18) 0.0395(18) 0.0246(15) 0.0014(13) 0.0082(13) -0.0008(14)
Cr2 0.01592(19) 0.0187(2) 0.01279(19) -0.00035(15) 0.00056(14) 0.00400(15)
Cl2 0.0325(4) 0.0300(3) 0.0153(3) -0.0016(2) -0.0025(2) 0.0132(3)
N6 0.0331(13) 0.0270(12) 0.0183(11) 0.0010(9) 0.0020(10) -0.0032(10)
N7 0.0178(11) 0.0309(13) 0.0268(12) -0.0037(10) 0.0009(9) 0.0033(9)
N8 0.0204(11) 0.0215(11) 0.0215(11) 0.0022(9) 0.0025(9) 0.0037(9)
N9 0.0185(11) 0.0298(12) 0.0210(11) 0.0029(9) -0.0006(9) 0.0062(9)
N10 0.0317(13) 0.0212(11) 0.0207(12) -0.0002(9) -0.0060(10) 0.0057(10)
C11 0.0417(18) 0.0394(18) 0.0301(17) 0.0019(14) 0.0157(14) 0.0043(15)
C12 0.0281(16) 0.0404(18) 0.045(2) -0.0001(15) 0.0150(14) -0.0020(14)
C13 0.0258(15) 0.0370(18) 0.049(2) 0.0037(15) 0.0003(14) 0.0132(13)
C14 0.0300(15) 0.0253(14) 0.0314(16) 0.0049(12) -0.0007(12) 0.0124(12)
C15 0.0254(14) 0.0272(15) 0.0311(16) 0.0079(12) 0.0047(12) -0.0009(12)
C16 0.0209(14) 0.0360(17) 0.0371(17) 0.0096(13) 0.0107(12) 0.0044(12)
C17 0.0251(14) 0.0386(17) 0.0291(15) -0.0007(13) -0.0005(12) 0.0180(13)
C18 0.0347(16) 0.0300(15) 0.0273(15) 0.0003(12) -0.0069(12) 0.0158(13)
C19 0.0426(18) 0.0281(15) 0.0290(16) 0.0121(13) -0.0039(13) 0.0004(13)
C20 0.0416(18) 0.0378(17) 0.0215(15) 0.0096(13) -0.0007(13) 0.0015(14)
Cl3 0.0474(5) 0.0314(4) 0.0247(4) -0.0024(3) -0.0082(3) 0.0013(3)
Cl4 0.0295(4) 0.0396(4) 0.0252(4) -0.0081(3) -0.0035(3) -0.0001(3)
P1 0.0218(4) 0.0384(4) 0.0235(4) 0.0041(3) 0.0033(3) 0.0077(3)
F1 0.0366(11) 0.0819(16) 0.0393(12) 0.0208(11) -0.0019(9) 0.0148(11)
F2 0.0683(16) 0.0430(12) 0.0615(15) -0.0033(11) 0.0008(12) 0.0138(11)
F3 0.0395(12) 0.0690(15) 0.0563(14) -0.0011(12) 0.0167(10) -0.0181(11)
F4 0.0492(13) 0.123(2) 0.0347(12) 0.0051(13) -0.0032(10) 0.0453(15)
F5 0.0785(18) 0.0597(15) 0.0599(15) -0.0125(12) 0.0098(13) 0.0297(13)
F7 0.0428(13) 0.123(2) 0.0625(16) 0.0472(16) 0.0211(12) 0.0056(14)
P2 0.0169(3) 0.0252(4) 0.0536(5) 0.0135(4) 0.0032(3) 0.0019(3)
F8 0.0832(18) 0.0627(15) 0.0395(12) 0.0204(11) 0.0083(12) 0.0154(13)
F6 0.028(3) 0.030(3) 0.034(3) 0.010(2) 0.002(2) -0.0088(19)
F9 0.059(4) 0.041(4) 0.039(3) -0.007(3) 0.019(2) -0.001(3)
F10 0.040(5) 0.034(4) 0.101(6) 0.008(4) 0.026(4) -0.014(3)
F11 0.036(3) 0.027(3) 0.085(5) 0.000(3) 0.021(3) 0.009(2)
F12 0.040(4) 0.054(4) 0.071(5) 0.020(3) -0.018(3) 0.007(3)
F6A 0.024(3) 0.134(10) 0.040(3) 0.021(5) -0.002(2) -0.022(4)
F11A 0.081(6) 0.025(3) 0.192(12) -0.011(5) 0.003(7) 0.015(3)
F9A 0.068(6) 0.066(6) 0.067(5) 0.000(4) -0.001(4) 0.038(5)
F10A 0.020(3) 0.067(6) 0.137(7) 0.021(6) 0.020(3) -0.005(3)
F12A 0.044(4) 0.059(4) 0.071(5) 0.031(4) -0.031(4) -0.012(3)

loop_
_atom_type_symbol
_atom_type_description
_atom_type_scat_dispersion_real
_atom_type_scat_dispersion_imag
_atom_type_scat_source
C C 0.0040 0.0020 'International Tables Vol C Tables 4.2.6.8 and 6.1.1.4'
H H 0.0000 0.0000 'International Tables Vol C Tables 4.2.6.8 and 6.1.1.4'
Cl Cl 0.1700 0.1900 'International Tables Vol C Tables 4.2.6.8 and 6.1.1.4'
Cr Cr 0.3440 0.7370 'International Tables Vol C Tables 4.2.6.8 and 6.1.1.4'
F F 0.0210 0.0130 'International Tables Vol C Tables 4.2.6.8 and 6.1.1.4'
N N 0.0080 0.0040 'International Tables Vol C Tables 4.2.6.8 and 6.1.1.4'
P P 0.1180 0.1130 'International Tables Vol C Tables 4.2.6.8 and 6.1.1.4'

loop_
_geom_angle_atom_site_label_1
_geom_angle_atom_site_label_2
_geom_angle_atom_site_label_3
_geom_angle
_geom_angle_site_symmetry_1
_geom_angle_site_symmetry_3
_geom_angle_publ_flag
N1 Cr1 Cl1 168.09(7) . . ?
N2 Cr1 Cl1 92.61(7) . . ?
N2 Cr1 N1 81.88(10) . . ?
N2 Cr1 N5 113.25(10) . . ?
N3 Cr1 Cl1 89.26(7) . . ?
N3 Cr1 N1 100.39(10) . . ?
N3 Cr1 N2 82.36(9) . . ?
N3 Cr1 N5 164.39(10) . . ?
N4 Cr1 Cl1 94.03(7) . . ?
N4 Cr1 N1 94.14(10) . . ?
N4 Cr1 N2 163.38(10) . . ?
N4 Cr1 N3 82.51(9) . . ?
N4 Cr1 N5 82.00(10) . . ?
N5 Cr1 Cl1 89.88(8) . . ?
N5 Cr1 N1 82.69(10) . . ?
Cr1 N1 H1 108.1 . . ?
C1 N1 Cr1 110.54(18) . . ?
C1 N1 H1 108.1 . . ?
C10 N1 Cr1 108.36(18) . . ?
C10 N1 H1 108.1 . . ?
C10 N1 C1 113.4(2) . . ?
Cr1 N2 H2 108.8 . . ?
C2 N2 Cr1 107.67(18) . . ?
C2 N2 H2 108.8 . . ?
C2 N2 C3 113.6(2) . . ?
C3 N2 Cr1 109.19(17) . . ?
C3 N2 H2 108.8 . . ?
Cr1 N3 H3 106.7 . . ?
C4 N3 Cr1 108.71(18) . . ?
C4 N3 H3 106.7 . . ?
C5 N3 Cr1 109.57(17) . . ?
C5 N3 H3 106.7 . . ?
C5 N3 C4 117.9(2) . . ?
Cr1 N4 H4 107.9 . . ?
C6 N4 Cr1 108.78(17) . . ?
C6 N4 H4 107.9 . . ?
C7 N4 Cr1 107.36(17) . . ?
C7 N4 H4 107.9 . . ?
C7 N4 C6 116.8(2) . . ?
Cr1 N5 H5 109.1 . . ?
C8 N5 Cr1 109.19(19) . . ?
C8 N5 H5 109.1 . . ?
C9 N5 Cr1 108.69(19) . . ?
C9 N5 H5 109.1 . . ?
C9 N5 C8 111.5(3) . . ?
N1 C1 H1A 109.5 . . ?
N1 C1 H1B 109.5 . . ?
N1 C1 C2 110.7(2) . . ?
H1A C1 H1B 108.1 . . ?
C2 C1 H1A 109.5 . . ?
C2 C1 H1B 109.5 . . ?
N2 C2 C1 109.5(2) . . ?
N2 C2 H2A 109.8 . . ?
N2 C2 H2B 109.8 . . ?
C1 C2 H2A 109.8 . . ?
C1 C2 H2B 109.8 . . ?
H2A C2 H2B 108.2 . . ?
N2 C3 H3A 109.2 . . ?
N2 C3 H3B 109.2 . . ?
N2 C3 C4 112.0(2) . . ?
H3A C3 H3B 107.9 . . ?
C4 C3 H3A 109.2 . . ?
C4 C3 H3B 109.2 . . ?
N3 C4 C3 106.6(2) . . ?
N3 C4 H4A 110.4 . . ?
N3 C4 H4B 110.4 . . ?
C3 C4 H4A 110.4 . . ?
C3 C4 H4B 110.4 . . ?
H4A C4 H4B 108.6 . . ?
N3 C5 H5A 110.4 . . ?
N3 C5 H5B 110.4 . . ?
N3 C5 C6 106.7(2) . . ?
H5A C5 H5B 108.6 . . ?
C6 C5 H5A 110.4 . . ?
C6 C5 H5B 110.4 . . ?
N4 C6 C5 107.3(2) . . ?
N4 C6 H6A 110.3 . . ?
N4 C6 H6B 110.3 . . ?
C5 C6 H6A 110.3 . . ?
C5 C6 H6B 110.3 . . ?
H6A C6 H6B 108.5 . . ?
N4 C7 H7A 110.3 . . ?
N4 C7 H7B 110.3 . . ?
N4 C7 C8 107.2(2) . . ?
H7A C7 H7B 108.5 . . ?
C8 C7 H7A 110.3 . . ?
C8 C7 H7B 110.3 . . ?
N5 C8 C7 111.9(2) . . ?
N5 C8 H8A 109.2 . . ?
N5 C8 H8B 109.2 . . ?
C7 C8 H8A 109.2 . . ?
C7 C8 H8B 109.2 . . ?
H8A C8 H8B 107.9 . . ?
N5 C9 H9A 110.1 . . ?
N5 C9 H9B 110.1 . . ?
N5 C9 C10 108.1(3) . . ?
H9A C9 H9B 108.4 . . ?
C10 C9 H9A 110.1 . . ?
C10 C9 H9B 110.1 . . ?
N1 C10 C9 110.1(3) . . ?
N1 C10 H10A 109.6 . . ?
N1 C10 H10B 109.6 . . ?
C9 C10 H10A 109.6 . . ?
C9 C10 H10B 109.6 . . ?
H10A C10 H10B 108.2 . . ?
N6 Cr2 Cl2 167.00(7) . . ?
N7 Cr2 Cl2 88.53(7) . . ?
N7 Cr2 N6 83.23(10) . . ?
N8 Cr2 Cl2 95.52(7) . . ?
N8 Cr2 N6 93.28(9) . . ?
N8 Cr2 N7 81.96(9) . . ?
N8 Cr2 N10 163.69(9) . . ?
N9 Cr2 Cl2 92.28(7) . . ?
N9 Cr2 N6 98.40(10) . . ?
N9 Cr2 N7 164.07(10) . . ?
N9 Cr2 N8 82.12(9) . . ?
N9 Cr2 N10 82.90(10) . . ?
N10 Cr2 Cl2 91.48(7) . . ?
N10 Cr2 N6 82.57(10) . . ?
N10 Cr2 N7 112.99(10) . . ?
Cr2 N6 H6 107.8 . . ?
C11 N6 Cr2 108.19(19) . . ?
C11 N6 H6 107.8 . . ?
C11 N6 C20 115.0(2) . . ?
C20 N6 Cr2 110.11(18) . . ?
C20 N6 H6 107.8 . . ?
Cr2 N7 H7 108.9 . . ?
C12 N7 Cr2 107.97(19) . . ?
C12 N7 H7 108.9 . . ?
C13 N7 Cr2 109.61(18) . . ?
C13 N7 H7 108.9 . . ?
C13 N7 C12 112.5(2) . . ?
Cr2 N8 H8 106.9 . . ?
C14 N8 Cr2 107.28(17) . . ?
C14 N8 H8 106.9 . . ?
C14 N8 C15 116.5(2) . . ?
C15 N8 Cr2 111.76(17) . . ?
C15 N8 H8 106.9 . . ?
Cr2 N9 H9 108.8 . . ?
C16 N9 Cr2 107.14(17) . . ?
C16 N9 H9 108.8 . . ?
C16 N9 C17 115.6(2) . . ?
C17 N9 Cr2 107.47(17) . . ?
C17 N9 H9 108.8 . . ?
Cr2 N10 H10 109.2 . . ?
C18 N10 Cr2 109.09(18) . . ?
C18 N10 H10 109.2 . . ?
C19 N10 Cr2 108.41(18) . . ?
C19 N10 H10 109.2 . . ?
C19 N10 C18 111.7(2) . . ?
N6 C11 H11A 109.5 . . ?
N6 C11 H11B 109.5 . . ?
N6 C11 C12 110.8(3) . . ?
H11A C11 H11B 108.1 . . ?
C12 C11 H11A 109.5 . . ?
C12 C11 H11B 109.5 . . ?
N7 C12 C11 108.9(2) . . ?
N7 C12 H12A 109.9 . . ?
N7 C12 H12B 109.9 . . ?
C11 C12 H12A 109.9 . . ?
C11 C12 H12B 109.9 . . ?
H12A C12 H12B 108.3 . . ?
N7 C13 H13A 109.1 . . ?
N7 C13 H13B 109.1 . . ?
N7 C13 C14 112.3(2) . . ?
H13A C13 H13B 107.9 . . ?
C14 C13 H13A 109.1 . . ?
C14 C13 H13B 109.1 . . ?
N8 C14 C13 107.1(2) . . ?
N8 C14 H14A 110.3 . . ?
N8 C14 H14B 110.3 . . ?
C13 C14 H14A 110.3 . . ?
C13 C14 H14B 110.3 . . ?
H14A C14 H14B 108.5 . . ?
N8 C15 H15A 109.4 . . ?
N8 C15 H15B 109.4 . . ?
N8 C15 C16 111.3(2) . . ?
H15A C15 H15B 108.0 . . ?
C16 C15 H15A 109.4 . . ?
C16 C15 H15B 109.4 . . ?
N9 C16 C15 108.9(2) . . ?
N9 C16 H16A 109.9 . . ?
N9 C16 H16B 109.9 . . ?
C15 C16 H16A 109.9 . . ?
C15 C16 H16B 109.9 . . ?
H16A C16 H16B 108.3 . . ?
N9 C17 H17A 110.3 . . ?
N9 C17 H17B 110.3 . . ?
N9 C17 C18 107.0(2) . . ?
H17A C17 H17B 108.6 . . ?
C18 C17 H17A 110.3 . . ?
C18 C17 H17B 110.3 . . ?
N10 C18 C17 109.5(2) . . ?
N10 C18 H18A 109.8 . . ?
N10 C18 H18B 109.8 . . ?
C17 C18 H18A 109.8 . . ?
C17 C18 H18B 109.8 . . ?
H18A C18 H18B 108.2 . . ?
N10 C19 H19A 109.9 . . ?
N10 C19 H19B 109.9 . . ?
N10 C19 C20 108.9(2) . . ?
H19A C19 H19B 108.3 . . ?
C20 C19 H19A 109.9 . . ?
C20 C19 H19B 109.9 . . ?
N6 C20 C19 111.0(2) . . ?
N6 C20 H20A 109.4 . . ?
N6 C20 H20B 109.4 . . ?
C19 C20 H20A 109.4 . . ?
C19 C20 H20B 109.4 . . ?
H20A C20 H20B 108.0 . . ?
F1 P1 F2 88.23(13) . . ?
F1 P1 F7 87.87(13) . . ?
F2 P1 F7 90.49(16) . . ?
F3 P1 F1 91.26(13) . . ?
F3 P1 F2 88.69(13) . . ?
F3 P1 F4 91.48(14) . . ?
F3 P1 F5 92.50(14) . . ?
F3 P1 F7 178.82(14) . . ?
F4 P1 F1 176.65(15) . . ?
F4 P1 F2 89.91(14) . . ?
F4 P1 F5 90.55(14) . . ?
F4 P1 F7 89.36(14) . . ?
F5 P1 F1 91.26(14) . . ?
F5 P1 F2 178.71(15) . . ?
F5 P1 F7 88.31(16) . . ?
F8 P2 F6 90.8(3) . . ?
F8 P2 F11 79.9(3) . . ?
F8 P2 F6A 83.7(4) . . ?
F8 P2 F9A 86.8(4) . . ?
F8 P2 F12A 166.0(5) . . ?
F6 P2 F11 87.1(3) . . ?
F9 P2 F8 94.7(5) . . ?
F9 P2 F6 93.1(3) . . ?
F9 P2 F10 93.5(4) . . ?
F9 P2 F11 174.6(5) . . ?
F9 P2 F12 97.5(5) . . ?
F10 P2 F8 84.3(5) . . ?
F10 P2 F6 172.1(6) . . ?
F10 P2 F11 86.0(4) . . ?
F12 P2 F8 167.2(5) . . ?
F12 P2 F6 92.4(4) . . ?
F12 P2 F10 91.1(5) . . ?
F12 P2 F11 87.9(4) . . ?
F6A P2 F9A 86.5(4) . . ?
F6A P2 F12A 86.5(4) . . ?
F11A P2 F8 98.1(6) . . ?
F11A P2 F6A 91.7(4) . . ?
F11A P2 F9A 174.5(6) . . ?
F11A P2 F10A 93.0(5) . . ?
F11A P2 F12A 92.0(5) . . ?
F9A P2 F12A 82.7(5) . . ?
F10A P2 F8 99.4(5) . . ?
F10A P2 F6A 173.9(6) . . ?
F10A P2 F9A 88.4(5) . . ?
F10A P2 F12A 89.6(5) . . ?

loop_
_geom_bond_atom_site_label_1
_geom_bond_atom_site_label_2
_geom_bond_distance
_geom_bond_site_symmetry_2
_geom_bond_publ_flag
Cr1 Cl1 2.3094(8) . ?
Cr1 N1 2.114(2) . ?
Cr1 N2 2.100(2) . ?
Cr1 N3 2.057(2) . ?
Cr1 N4 2.050(2) . ?
Cr1 N5 2.102(3) . ?
N1 H1 1.0000 . ?
N1 C1 1.503(4) . ?
N1 C10 1.492(4) . ?
N2 H2 1.0000 . ?
N2 C2 1.481(4) . ?
N2 C3 1.504(4) . ?
N3 H3 1.0000 . ?
N3 C4 1.480(4) . ?
N3 C5 1.479(4) . ?
N4 H4 1.0000 . ?
N4 C6 1.480(4) . ?
N4 C7 1.479(4) . ?
N5 H5 1.0000 . ?
N5 C8 1.514(4) . ?
N5 C9 1.499(4) . ?
C1 H1A 0.9900 . ?
C1 H1B 0.9900 . ?
C1 C2 1.506(4) . ?
C2 H2A 0.9900 . ?
C2 H2B 0.9900 . ?
C3 H3A 0.9900 . ?
C3 H3B 0.9900 . ?
C3 C4 1.519(4) . ?
C4 H4A 0.9900 . ?
C4 H4B 0.9900 . ?
C5 H5A 0.9900 . ?
C5 H5B 0.9900 . ?
C5 C6 1.507(4) . ?
C6 H6A 0.9900 . ?
C6 H6B 0.9900 . ?
C7 H7A 0.9900 . ?
C7 H7B 0.9900 . ?
C7 C8 1.517(5) . ?
C8 H8A 0.9900 . ?
C8 H8B 0.9900 . ?
C9 H9A 0.9900 . ?
C9 H9B 0.9900 . ?
C9 C10 1.509(5) . ?
C10 H10A 0.9900 . ?
C10 H10B 0.9900 . ?
Cr2 Cl2 2.3062(8) . ?
Cr2 N6 2.101(2) . ?
Cr2 N7 2.097(2) . ?
Cr2 N8 2.043(2) . ?
Cr2 N9 2.035(2) . ?
Cr2 N10 2.091(2) . ?
N6 H6 1.0000 . ?
N6 C11 1.488(4) . ?
N6 C20 1.496(4) . ?
N7 H7 1.0000 . ?
N7 C12 1.494(4) . ?
N7 C13 1.493(4) . ?
N8 H8 1.0000 . ?
N8 C14 1.480(3) . ?
N8 C15 1.491(3) . ?
N9 H9 1.0000 . ?
N9 C16 1.483(4) . ?
N9 C17 1.492(4) . ?
N10 H10 1.0000 . ?
N10 C18 1.501(4) . ?
N10 C19 1.483(4) . ?
C11 H11A 0.9900 . ?
C11 H11B 0.9900 . ?
C11 C12 1.494(5) . ?
C12 H12A 0.9900 . ?
C12 H12B 0.9900 . ?
C13 H13A 0.9900 . ?
C13 H13B 0.9900 . ?
C13 C14 1.525(4) . ?
C14 H14A 0.9900 . ?
C14 H14B 0.9900 . ?
C15 H15A 0.9900 . ?
C15 H15B 0.9900 . ?
C15 C16 1.521(4) . ?
C16 H16A 0.9900 . ?
C16 H16B 0.9900 . ?
C17 H17A 0.9900 . ?
C17 H17B 0.9900 . ?
C17 C18 1.502(5) . ?
C18 H18A 0.9900 . ?
C18 H18B 0.9900 . ?
C19 H19A 0.9900 . ?
C19 H19B 0.9900 . ?
C19 C20 1.514(4) . ?
C20 H20A 0.9900 . ?
C20 H20B 0.9900 . ?
P1 F1 1.589(2) . ?
P1 F2 1.603(2) . ?
P1 F3 1.568(2) . ?
P1 F4 1.579(2) . ?
P1 F5 1.589(2) . ?
P1 F7 1.608(2) . ?
P2 F8 1.596(2) . ?
P2 F6 1.606(5) . ?
P2 F9 1.517(7) . ?
P2 F10 1.582(7) . ?
P2 F11 1.670(6) . ?
P2 F12 1.541(6) . ?
P2 F6A 1.607(5) . ?
P2 F11A 1.516(7) . ?
P2 F9A 1.633(8) . ?
P2 F10A 1.564(8) . ?
P2 F12A 1.669(7) . ?

loop_
_geom_torsion_atom_site_label_1
_geom_torsion_atom_site_label_2
_geom_torsion_atom_site_label_3
_geom_torsion_atom_site_label_4
_geom_torsion
_geom_torsion_site_symmetry_1
_geom_torsion_site_symmetry_2
_geom_torsion_site_symmetry_3
_geom_torsion_site_symmetry_4
_geom_torsion_publ_flag
Cr1 N1 C1 C2 23.3(3) . . . . ?
Cr1 N1 C10 C9 -37.5(3) . . . . ?
Cr1 N2 C2 C1 46.2(3) . . . . ?
Cr1 N2 C3 C4 -21.9(3) . . . . ?
Cr1 N3 C4 C3 -48.1(2) . . . . ?
Cr1 N3 C5 C6 40.4(3) . . . . ?
Cr1 N4 C6 C5 43.1(3) . . . . ?
Cr1 N4 C7 C8 -51.0(3) . . . . ?
Cr1 N5 C8 C7 -15.1(3) . . . . ?
Cr1 N5 C9 C10 -40.8(3) . . . . ?
N1 C1 C2 N2 -46.4(3) . . . . ?
N2 C3 C4 N3 46.1(3) . . . . ?
N3 C5 C6 N4 -54.9(3) . . . . ?
N4 C7 C8 N5 43.4(3) . . . . ?
N5 C9 C10 N1 52.6(4) . . . . ?
C1 N1 C10 C9 85.6(3) . . . . ?
C2 N2 C3 C4 98.3(3) . . . . ?
C3 N2 C2 C1 -74.8(3) . . . . ?
C4 N3 C5 C6 165.4(2) . . . . ?
C5 N3 C4 C3 -173.5(2) . . . . ?
C6 N4 C7 C8 -173.4(2) . . . . ?
C7 N4 C6 C5 164.8(2) . . . . ?
C8 N5 C9 C10 79.6(3) . . . . ?
C9 N5 C8 C7 -135.3(3) . . . . ?
C10 N1 C1 C2 -98.6(3) . . . . ?
Cr2 N6 C11 C12 35.6(3) . . . . ?
Cr2 N6 C20 C19 -26.8(3) . . . . ?
Cr2 N7 C12 C11 40.6(3) . . . . ?
Cr2 N7 C13 C14 13.1(3) . . . . ?
Cr2 N8 C14 C13 50.2(3) . . . . ?
Cr2 N8 C15 C16 6.4(3) . . . . ?
Cr2 N9 C16 C15 46.9(3) . . . . ?
Cr2 N9 C17 C18 -49.7(2) . . . . ?
Cr2 N10 C18 C17 -28.1(3) . . . . ?
Cr2 N10 C19 C20 -43.6(3) . . . . ?
N6 C11 C12 N7 -51.5(4) . . . . ?
N7 C13 C14 N8 -41.6(3) . . . . ?
N8 C15 C16 N9 -34.9(3) . . . . ?
N9 C17 C18 N10 51.3(3) . . . . ?
N10 C19 C20 N6 47.0(3) . . . . ?
C11 N6 C20 C19 95.7(3) . . . . ?
C12 N7 C13 C14 133.2(3) . . . . ?
C13 N7 C12 C11 -80.5(3) . . . . ?
C14 N8 C15 C16 -117.4(3) . . . . ?
C15 N8 C14 C13 176.3(2) . . . . ?
C16 N9 C17 C18 -169.2(2) . . . . ?
C17 N9 C16 C15 166.6(2) . . . . ?
C18 N10 C19 C20 76.7(3) . . . . ?
C19 N10 C18 C17 -147.9(2) . . . . ?
C20 N6 C11 C12 -87.9(3) . . . . ?
